data_4126245
loop_
_publ_author_name
'Banik, Steven M.'
'Mennie, Katrina'
'Jacobsen, Eric N.'

_publ_section_title
;
 Catalytic 1,3-Difunctionalization via Oxidative C-C Bond Activation.
;
_journal_name_full 'Journal of the American Chemical Society'
_journal_paper_doi 10.1021/jacs.7b05160
_journal_year 2017
_chemical_absolute_configuration ad
_chemical_formula_sum 'C13 H15 F2 N O'
_chemical_formula_weight 239.26
_space_group_crystal_system monoclinic
_space_group_IT_number 4
_space_group_name_Hall 'P 2yb'
_space_group_name_H-M_alt 'P 1 21 1'
_symmetry_space_group_name_Hall 'P 2yb'
_symmetry_space_group_name_H-M 'P 1 21 1'
_atom_sites_solution_hydrogens mixed
_audit_creation_method SHELXL-2014/7
_cell_angle_alpha 90
_cell_angle_beta 92.4361(8)
_cell_angle_gamma 90
_cell_formula_units_Z 4
_cell_length_a 5.55621(10)
_cell_length_b 26.2064(5)
_cell_length_c 8.18405(15)
_cell_measurement_reflns_used 9900
_cell_measurement_temperature 100(2)
_cell_measurement_theta_max 65.6
_cell_measurement_theta_min 3.37
_cell_volume 1190.59(4)
_computing_cell_refinement 'SAINT 8.35A (Bruker-AXS, 2015)'
_computing_data_collection 'APEX3 v2016.1-0 (Bruker-AXS, 2016)'
_computing_data_reduction 'SAINT 8.35A (Bruker-AXS, 2015)'
_computing_molecular_graphics 'Bruker SHELXTL (Sheldrick, 2015)'
_computing_publication_material 'Bruker SHELXTL (Sheldrick, 2015)'
_computing_structure_refinement 'SHELXL-2014 (Sheldrick, 2015)'
_computing_structure_solution 'SHELXT-2014 (Sheldrick, 2015)'
_diffrn_ambient_temperature 100(2)
_diffrn_measured_fraction_theta_full 0.998
_diffrn_measured_fraction_theta_max 0.998
_diffrn_measurement_device_type
;
Bruker D8 goniometer with CCD area detector  
;
_diffrn_measurement_method 'omega and phi scans'
_diffrn_radiation_monochromator graphite
_diffrn_radiation_source 'I\mS microfocus tube'
_diffrn_radiation_type CuK\a
_diffrn_radiation_wavelength 1.54178
_diffrn_reflns_av_R_equivalents 0.0278
_diffrn_reflns_av_unetI/netI 0.0150
_diffrn_reflns_Laue_measured_fraction_full 0.998
_diffrn_reflns_Laue_measured_fraction_max 0.998
_diffrn_reflns_limit_h_max 6
_diffrn_reflns_limit_h_min -6
_diffrn_reflns_limit_k_max 30
_diffrn_reflns_limit_k_min -31
_diffrn_reflns_limit_l_max 9
_diffrn_reflns_limit_l_min -9
_diffrn_reflns_number 29655
_diffrn_reflns_point_group_measured_fraction_full 0.949
_diffrn_reflns_point_group_measured_fraction_max 0.948
_diffrn_reflns_theta_full 66.675
_diffrn_reflns_theta_max 66.675
_diffrn_reflns_theta_min 3.373
_exptl_absorpt_coefficient_mu 0.891
_exptl_absorpt_correction_T_max 0.8642
_exptl_absorpt_correction_T_min 0.8180
_exptl_absorpt_correction_type multi-scan
_exptl_absorpt_process_details sadabs
_exptl_crystal_colour colorless
_exptl_crystal_density_diffrn 1.335
_exptl_crystal_description block
_exptl_crystal_F_000 504
_exptl_crystal_size_max 0.200
_exptl_crystal_size_mid 0.180
_exptl_crystal_size_min 0.160
_refine_diff_density_max 0.235
_refine_diff_density_min -0.251
_refine_diff_density_rms 0.051
_refine_ls_abs_structure_details
;
 Flack x determined using 1728 quotients [(I+)-(I-)]/[(I+)+(I-)]
 (Parsons, Flack and Wagner, Acta Cryst. B69 (2013) 249-259).
;
_refine_ls_abs_structure_Flack 0.00(4)
_refine_ls_extinction_method none
_refine_ls_goodness_of_fit_ref 1.071
_refine_ls_hydrogen_treatment mixed
_refine_ls_matrix_type full
_refine_ls_number_parameters 315
_refine_ls_number_reflns 4006
_refine_ls_number_restraints 1
_refine_ls_restrained_S_all 1.070
_refine_ls_R_factor_all 0.0334
_refine_ls_R_factor_gt 0.0328
_refine_ls_shift/su_max 0.000
_refine_ls_shift/su_mean 0.000
_refine_ls_structure_factor_coef Fsqd
_refine_ls_weighting_details 'w=1/[\s^2^(Fo^2^)+(0.0680P)^2^+0.1083P] where P=(Fo^2^+2Fc^2^)/3'
_refine_ls_weighting_scheme calc
_refine_ls_wR_factor_gt 0.0951
_refine_ls_wR_factor_ref 0.0961
_reflns_Friedel_coverage 0.856
_reflns_Friedel_fraction_full 0.897
_reflns_Friedel_fraction_max 0.896
_reflns_number_gt 3890
_reflns_number_total 4006
_reflns_threshold_expression 'I > 2\s(I)'
_cod_data_source_file ja7b05160_si_003.cif
_cod_data_source_block smb-11-72
_cod_depositor_comments
;

2020-08-12
Z value and formula fixed to values more according to usual
chemical conventions.                 miguel
;
_cod_original_formula_sum 'C26 H30 F4 N2 O2'
_cod_original_formula_weight 478.52
_cod_original_formula_units_Z 2
_cod_database_code 4126245
_shelx_shelxl_version_number 2014/7
_shelx_space_group_comment
;
The symmetry employed for this shelxl refinement is uniquely defined
by the following loop, which should always be used as a source of
symmetry information in preference to the above space-group names.
They are only intended as comments.
;
_shelx_estimated_absorpt_t_min 0.842
_shelx_estimated_absorpt_t_max 0.871

loop_
_space_group_symop_operation_xyz
'x, y, z'
'-x, y+1/2, -z'

loop_
_atom_site_label
_atom_site_type_symbol
_atom_site_fract_x
_atom_site_fract_y
_atom_site_fract_z
_atom_site_U_iso_or_equiv
_atom_site_adp_type
_atom_site_occupancy
_atom_site_site_symmetry_order
_atom_site_calc_flag
_atom_site_refinement_flags_posn
_atom_site_refinement_flags_adp
F1 F 0.8948(2) 0.39019(5) 0.38929(15) 0.0270(3) Uani 1 1 d . .
F2 F 1.4078(3) 0.30882(6) 0.5008(2) 0.0438(4) Uani 1 1 d . .
O1 O 0.7509(3) 0.49302(6) 0.89199(17) 0.0217(3) Uani 1 1 d . .
N1 N 0.4299(3) 0.50941(7) 0.7192(2) 0.0178(4) Uani 1 1 d . .
H1 H 0.374(5) 0.5046(9) 0.618(3) 0.013(6) Uiso 1 1 d . .
C1 C 0.1392(3) 0.63365(8) 0.8102(2) 0.0213(4) Uani 1 1 d . .
H1A H 0.0122 0.6219 0.8746 0.026 Uiso 1 1 calc R U
C2 C 0.1430(4) 0.68428(9) 0.7608(2) 0.0248(4) Uani 1 1 d . .
H2 H 0.0195 0.7069 0.7918 0.030 Uiso 1 1 calc R U
C3 C 0.3273(4) 0.70192(8) 0.6661(3) 0.0251(5) Uani 1 1 d . .
H3 H 0.3303 0.7366 0.6324 0.030 Uiso 1 1 calc R U
C4 C 0.5067(3) 0.66868(9) 0.6212(2) 0.0244(4) Uani 1 1 d . .
H4 H 0.6322 0.6805 0.5557 0.029 Uiso 1 1 calc R U
C5 C 0.5038(3) 0.61805(8) 0.6717(2) 0.0203(4) Uani 1 1 d . .
H5 H 0.6285 0.5956 0.6414 0.024 Uiso 1 1 calc R U
C6 C 0.3189(3) 0.59988(8) 0.7666(2) 0.0165(4) Uani 1 1 d . .
C7 C 0.3129(4) 0.54523(8) 0.8263(2) 0.0185(4) Uani 1 1 d . .
H7A H 0.3931 0.5435 0.9365 0.022 Uiso 1 1 calc R U
H7B H 0.1430 0.5348 0.8364 0.022 Uiso 1 1 calc R U
C8 C 0.6369(4) 0.48614(8) 0.7602(2) 0.0170(4) Uani 1 1 d . .
C9 C 0.7250(4) 0.45087(8) 0.6331(2) 0.0180(4) Uani 1 1 d . .
H9 H 0.6362 0.4477 0.5318 0.022 Uiso 1 1 calc R U
C10 C 0.9246(4) 0.42380(9) 0.6583(3) 0.0213(5) Uani 1 1 d . .
H10 H 1.0089 0.4277 0.7610 0.026 Uiso 1 1 calc R U
C11 C 1.0280(4) 0.38766(9) 0.5388(3) 0.0202(4) Uani 1 1 d . .
H11 H 1.1982 0.3978 0.5204 0.024 Uiso 1 1 calc R U
C12 C 1.0245(4) 0.33262(9) 0.5955(3) 0.0244(5) Uani 1 1 d . .
H12A H 1.0958 0.3306 0.7082 0.029 Uiso 1 1 calc R U
H12B H 0.8553 0.3209 0.5981 0.029 Uiso 1 1 calc R U
C13 C 1.1611(4) 0.29762(9) 0.4866(3) 0.0295(5) Uani 1 1 d . .
H13A H 1.1339 0.2617 0.5185 0.035 Uiso 1 1 calc R U
H13B H 1.1022 0.3020 0.3716 0.035 Uiso 1 1 calc R U
F3 F 0.3906(2) 0.39105(5) -0.11193(14) 0.0264(3) Uani 1 1 d . .
F4 F 0.9081(3) 0.31134(6) -0.0010(2) 0.0424(4) Uani 1 1 d . .
O2 O 0.2557(3) 0.49325(6) 0.39207(18) 0.0232(3) Uani 1 1 d . .
N2 N -0.0671(3) 0.51153(7) 0.2235(2) 0.0184(4) Uani 1 1 d . .
H2A H -0.127(4) 0.5065(9) 0.118(3) 0.011(5) Uiso 1 1 d . .
C21 C 0.0220(3) 0.63324(9) 0.3145(2) 0.0235(4) Uani 1 1 d . .
H21 H 0.1514 0.6210 0.3834 0.028 Uiso 1 1 calc R U
C22 C 0.0275(4) 0.68268(9) 0.2542(3) 0.0271(5) Uani 1 1 d . .
H22 H 0.1599 0.7043 0.2833 0.032 Uiso 1 1 calc R U
C23 C -0.1581(5) 0.70083(8) 0.1521(3) 0.0279(5) Uani 1 1 d . .
H23 H -0.1526 0.7346 0.1100 0.033 Uiso 1 1 calc R U
C24 C -0.3520(4) 0.66941(9) 0.1119(3) 0.0280(5) Uani 1 1 d . .
H24 H -0.4801 0.6816 0.0418 0.034 Uiso 1 1 calc R U
C25 C -0.3596(3) 0.62025(8) 0.1737(2) 0.0223(4) Uani 1 1 d . .
H25 H -0.4945 0.5991 0.1467 0.027 Uiso 1 1 calc R U
C26 C -0.1730(4) 0.60139(8) 0.2744(2) 0.0179(4) Uani 1 1 d . .
C27 C -0.1798(4) 0.54709(8) 0.3361(3) 0.0200(4) Uani 1 1 d . .
H27A H -0.0946 0.5452 0.4446 0.024 Uiso 1 1 calc R U
H27B H -0.3494 0.5368 0.3495 0.024 Uiso 1 1 calc R U
C28 C 0.1393(4) 0.48741(8) 0.2610(2) 0.0176(4) Uani 1 1 d . .
C29 C 0.2230(4) 0.45232(8) 0.1324(2) 0.0178(4) Uani 1 1 d . .
H29 H 0.1322 0.4493 0.0318 0.021 Uiso 1 1 calc R U
C30 C 0.4226(4) 0.42520(9) 0.1563(3) 0.0219(5) Uani 1 1 d . .
H30 H 0.5080 0.4292 0.2585 0.026 Uiso 1 1 calc R U
C31 C 0.5256(4) 0.38896(9) 0.0369(2) 0.0206(4) Uani 1 1 d . .
H31 H 0.6952 0.3993 0.0174 0.025 Uiso 1 1 calc R U
C32 C 0.5245(4) 0.33413(9) 0.0951(3) 0.0248(5) Uani 1 1 d . .
H32A H 0.5967 0.3324 0.2077 0.030 Uiso 1 1 calc R U
H32B H 0.3560 0.3220 0.0984 0.030 Uiso 1 1 calc R U
C33 C 0.6624(4) 0.29950(9) -0.0140(3) 0.0294(5) Uani 1 1 d . .
H33A H 0.6377 0.2635 0.0182 0.035 Uiso 1 1 calc R U
H33B H 0.6021 0.3037 -0.1288 0.035 Uiso 1 1 calc R U

loop_
_atom_site_aniso_label
_atom_site_aniso_U_11
_atom_site_aniso_U_22
_atom_site_aniso_U_33
_atom_site_aniso_U_23
_atom_site_aniso_U_13
_atom_site_aniso_U_12
F1 0.0308(7) 0.0304(7) 0.0194(6) -0.0013(5) -0.0027(5) 0.0066(6)
F2 0.0288(8) 0.0443(9) 0.0589(10) -0.0087(8) 0.0076(7) 0.0041(7)
O1 0.0200(7) 0.0282(8) 0.0163(7) -0.0029(6) -0.0054(6) 0.0011(6)
N1 0.0205(9) 0.0186(8) 0.0141(8) -0.0018(7) -0.0041(7) 0.0018(7)
C1 0.0176(9) 0.0257(10) 0.0205(9) -0.0017(8) -0.0004(7) 0.0026(8)
C2 0.0240(10) 0.0225(10) 0.0274(10) -0.0044(9) -0.0034(7) 0.0058(8)
C3 0.0324(12) 0.0167(11) 0.0255(11) 0.0013(9) -0.0074(9) -0.0016(9)
C4 0.0252(10) 0.0261(11) 0.0221(10) -0.0010(8) 0.0004(7) -0.0053(8)
C5 0.0174(9) 0.0228(10) 0.0206(9) -0.0039(8) 0.0007(7) -0.0007(8)
C6 0.0152(10) 0.0214(10) 0.0125(9) -0.0031(8) -0.0037(7) -0.0009(8)
C7 0.0181(10) 0.0201(11) 0.0172(9) -0.0010(8) 0.0000(8) 0.0012(8)
C8 0.0179(9) 0.0173(10) 0.0159(9) 0.0028(8) 0.0006(7) -0.0034(8)
C9 0.0203(10) 0.0181(10) 0.0153(9) 0.0010(8) -0.0015(7) 0.0001(8)
C10 0.0225(11) 0.0246(11) 0.0162(10) -0.0006(8) -0.0046(8) 0.0001(9)
C11 0.0190(10) 0.0205(11) 0.0207(10) 0.0008(8) -0.0030(8) 0.0006(8)
C12 0.0244(11) 0.0238(12) 0.0251(11) 0.0028(9) 0.0029(8) -0.0005(9)
C13 0.0331(12) 0.0230(12) 0.0326(13) -0.0033(9) 0.0026(10) 0.0046(10)
F3 0.0307(7) 0.0294(7) 0.0187(6) -0.0009(5) -0.0031(5) 0.0081(6)
F4 0.0288(8) 0.0392(9) 0.0594(10) -0.0068(7) 0.0039(7) 0.0047(6)
O2 0.0207(8) 0.0309(9) 0.0172(7) -0.0037(6) -0.0061(6) 0.0028(6)
N2 0.0206(9) 0.0200(9) 0.0144(8) -0.0016(7) -0.0026(7) 0.0031(7)
C21 0.0182(9) 0.0293(11) 0.0228(10) -0.0026(8) -0.0026(7) 0.0007(8)
C22 0.0246(10) 0.0278(11) 0.0290(10) -0.0073(9) 0.0028(7) -0.0068(9)
C23 0.0381(13) 0.0184(11) 0.0273(12) -0.0013(9) 0.0040(10) 0.0031(9)
C24 0.0316(11) 0.0246(11) 0.0272(10) -0.0020(9) -0.0063(8) 0.0084(9)
C25 0.0208(9) 0.0230(10) 0.0227(9) -0.0063(9) -0.0053(7) 0.0026(8)
C26 0.0183(10) 0.0227(10) 0.0128(9) -0.0040(8) 0.0024(7) 0.0025(8)
C27 0.0201(10) 0.0226(11) 0.0174(10) -0.0001(9) 0.0009(8) 0.0033(8)
C28 0.0183(9) 0.0182(10) 0.0164(9) 0.0024(8) 0.0012(7) -0.0029(8)
C29 0.0201(10) 0.0189(10) 0.0143(9) 0.0015(8) -0.0013(7) 0.0004(8)
C30 0.0232(11) 0.0251(11) 0.0169(10) 0.0000(8) -0.0045(8) 0.0008(9)
C31 0.0195(10) 0.0210(11) 0.0209(10) 0.0017(8) -0.0033(8) 0.0018(8)
C32 0.0251(11) 0.0243(12) 0.0249(11) 0.0039(9) 0.0014(9) -0.0016(9)
C33 0.0336(13) 0.0216(11) 0.0327(13) -0.0025(9) -0.0026(10) 0.0041(10)

loop_
_atom_type_symbol
_atom_type_description
_atom_type_scat_dispersion_real
_atom_type_scat_dispersion_imag
_atom_type_scat_source
C C 0.0181 0.0091 'International Tables Vol C Tables 4.2.6.8 and 6.1.1.4'
H H 0.0000 0.0000 'International Tables Vol C Tables 4.2.6.8 and 6.1.1.4'
F F 0.0727 0.0534 'International Tables Vol C Tables 4.2.6.8 and 6.1.1.4'
N N 0.0311 0.0180 'International Tables Vol C Tables 4.2.6.8 and 6.1.1.4'
O O 0.0492 0.0322 'International Tables Vol C Tables 4.2.6.8 and 6.1.1.4'

loop_
_geom_angle_atom_site_label_1
_geom_angle_atom_site_label_2
_geom_angle_atom_site_label_3
_geom_angle
C8 N1 C7 123.11(17)
C8 N1 H1 116.1(16)
C7 N1 H1 120.5(16)
C2 C1 C6 120.87(18)
C2 C1 H1A 119.6
C6 C1 H1A 119.6
C1 C2 C3 120.12(19)
C1 C2 H2 119.9
C3 C2 H2 119.9
C4 C3 C2 119.6(2)
C4 C3 H3 120.2
C2 C3 H3 120.2
C3 C4 C5 120.27(19)
C3 C4 H4 119.9
C5 C4 H4 119.9
C4 C5 C6 120.57(19)
C4 C5 H5 119.7
C6 C5 H5 119.7
C1 C6 C5 118.6(2)
C1 C6 C7 119.53(18)
C5 C6 C7 121.89(18)
N1 C7 C6 113.53(16)
N1 C7 H7A 108.9
C6 C7 H7A 108.9
N1 C7 H7B 108.9
C6 C7 H7B 108.9
H7A C7 H7B 107.7
O1 C8 N1 123.76(19)
O1 C8 C9 121.79(18)
N1 C8 C9 114.45(17)
C10 C9 C8 121.38(18)
C10 C9 H9 119.3
C8 C9 H9 119.3
C9 C10 C11 125.44(19)
C9 C10 H10 117.3
C11 C10 H10 117.3
F1 C11 C10 109.72(17)
F1 C11 C12 107.38(17)
C10 C11 C12 113.11(18)
F1 C11 H11 108.8
C10 C11 H11 108.8
C12 C11 H11 108.8
C13 C12 C11 112.65(18)
C13 C12 H12A 109.1
C11 C12 H12A 109.1
C13 C12 H12B 109.1
C11 C12 H12B 109.1
H12A C12 H12B 107.8
F2 C13 C12 109.8(2)
F2 C13 H13A 109.7
C12 C13 H13A 109.7
F2 C13 H13B 109.7
C12 C13 H13B 109.7
H13A C13 H13B 108.2
C28 N2 C27 122.79(17)
C28 N2 H2A 114.8(15)
C27 N2 H2A 122.2(15)
C22 C21 C26 120.22(18)
C22 C21 H21 119.9
C26 C21 H21 119.9
C23 C22 C21 120.58(19)
C23 C22 H22 119.7
C21 C22 H22 119.7
C22 C23 C24 119.4(2)
C22 C23 H23 120.3
C24 C23 H23 120.3
C23 C24 C25 120.12(19)
C23 C24 H24 119.9
C25 C24 H24 119.9
C24 C25 C26 120.96(19)
C24 C25 H25 119.5
C26 C25 H25 119.5
C25 C26 C21 118.7(2)
C25 C26 C27 120.35(19)
C21 C26 C27 120.98(18)
N2 C27 C26 111.73(16)
N2 C27 H27A 109.3
C26 C27 H27A 109.3
N2 C27 H27B 109.3
C26 C27 H27B 109.3
H27A C27 H27B 107.9
O2 C28 N2 123.57(19)
O2 C28 C29 121.49(18)
N2 C28 C29 114.94(17)
C30 C29 C28 120.80(18)
C30 C29 H29 119.6
C28 C29 H29 119.6
C29 C30 C31 125.87(19)
C29 C30 H30 117.1
C31 C30 H30 117.1
F3 C31 C30 109.72(17)
F3 C31 C32 107.52(17)
C30 C31 C32 113.02(18)
F3 C31 H31 108.8
C30 C31 H31 108.8
C32 C31 H31 108.8
C33 C32 C31 112.12(18)
C33 C32 H32A 109.2
C31 C32 H32A 109.2
C33 C32 H32B 109.2
C31 C32 H32B 109.2
H32A C32 H32B 107.9
F4 C33 C32 109.94(19)
F4 C33 H33A 109.7
C32 C33 H33A 109.7
F4 C33 H33B 109.7
C32 C33 H33B 109.7
H33A C33 H33B 108.2

loop_
_geom_bond_atom_site_label_1
_geom_bond_atom_site_label_2
_geom_bond_distance
F1 C11 1.404(2)
F2 C13 1.402(3)
O1 C8 1.241(3)
N1 C8 1.332(3)
N1 C7 1.456(3)
N1 H1 0.88(3)
C1 C2 1.387(3)
C1 C6 1.392(3)
C1 H1A 0.9500
C2 C3 1.389(3)
C2 H2 0.9500
C3 C4 1.385(3)
C3 H3 0.9500
C4 C5 1.390(3)
C4 H4 0.9500
C5 C6 1.398(3)
C5 H5 0.9500
C6 C7 1.514(3)
C7 H7A 0.9900
C7 H7B 0.9900
C8 C9 1.490(3)
C9 C10 1.325(3)
C9 H9 0.9500
C10 C11 1.494(3)
C10 H10 0.9500
C11 C12 1.516(3)
C11 H11 1.0000
C12 C13 1.506(3)
C12 H12A 0.9900
C12 H12B 0.9900
C13 H13A 0.9900
C13 H13B 0.9900
F3 C31 1.404(2)
F4 C33 1.400(3)
O2 C28 1.238(3)
N2 C28 1.334(3)
N2 C27 1.469(3)
N2 H2A 0.92(2)
C21 C22 1.387(3)
C21 C26 1.396(3)
C21 H21 0.9500
C22 C23 1.384(3)
C22 H22 0.9500
C23 C24 1.385(3)
C23 H23 0.9500
C24 C25 1.385(3)
C24 H24 0.9500
C25 C26 1.388(3)
C25 H25 0.9500
C26 C27 1.511(3)
C27 H27A 0.9900
C27 H27B 0.9900
C28 C29 1.487(3)
C29 C30 1.325(3)
C29 H29 0.9500
C30 C31 1.493(3)
C30 H30 0.9500
C31 C32 1.514(3)
C31 H31 1.0000
C32 C33 1.505(3)
C32 H32A 0.9900
C32 H32B 0.9900
C33 H33A 0.9900
C33 H33B 0.9900

loop_
_geom_hbond_atom_site_label_D
_geom_hbond_atom_site_label_H
_geom_hbond_atom_site_label_A
_geom_hbond_distance_DH
_geom_hbond_distance_HA
_geom_hbond_distance_DA
_geom_hbond_angle_DHA
_geom_hbond_site_symmetry_A
N2 H2A O1 0.92(2) 1.98(3) 2.896(2) 178(2) 1_454
N1 H1 O2 0.88(3) 1.96(3) 2.839(2) 179(2) .

loop_
_geom_torsion_atom_site_label_1
_geom_torsion_atom_site_label_2
_geom_torsion_atom_site_label_3
_geom_torsion_atom_site_label_4
_geom_torsion
C6 C1 C2 C3 0.2(3)
C1 C2 C3 C4 0.1(3)
C2 C3 C4 C5 -0.6(3)
C3 C4 C5 C6 0.8(3)
C2 C1 C6 C5 0.0(3)
C2 C1 C6 C7 178.37(17)
C4 C5 C6 C1 -0.4(3)
C4 C5 C6 C7 -178.80(18)
C8 N1 C7 C6 110.2(2)
C1 C6 C7 N1 153.00(18)
C5 C6 C7 N1 -28.7(3)
C7 N1 C8 O1 -0.7(3)
C7 N1 C8 C9 179.83(18)
O1 C8 C9 C10 2.7(3)
N1 C8 C9 C10 -177.9(2)
C8 C9 C10 C11 -179.8(2)
C9 C10 C11 F1 5.6(3)
C9 C10 C11 C12 -114.3(2)
F1 C11 C12 C13 67.2(2)
C10 C11 C12 C13 -171.61(19)
C11 C12 C13 F2 67.7(3)
C26 C21 C22 C23 -0.8(3)
C21 C22 C23 C24 0.8(3)
C22 C23 C24 C25 0.0(3)
C23 C24 C25 C26 -0.9(3)
C24 C25 C26 C21 0.9(3)
C24 C25 C26 C27 -177.90(17)
C22 C21 C26 C25 -0.1(3)
C22 C21 C26 C27 178.75(17)
C28 N2 C27 C26 111.7(2)
C25 C26 C27 N2 89.6(2)
C21 C26 C27 N2 -89.2(2)
C27 N2 C28 O2 -1.0(3)
C27 N2 C28 C29 179.07(18)
O2 C28 C29 C30 1.7(3)
N2 C28 C29 C30 -178.4(2)
C28 C29 C30 C31 -179.8(2)
C29 C30 C31 F3 5.2(3)
C29 C30 C31 C32 -114.7(2)
F3 C31 C32 C33 67.5(2)
C30 C31 C32 C33 -171.26(19)
C31 C32 C33 F4 67.6(2)
